data_4130190
loop_
_publ_author_name
'White, Paul B.'
'Jaworski, Jonathan N.'
'Fry, Charles G.'
'Dolinar, Brian S.'
'Guzei, Ilia A.'
'Stahl, Shannon S.'

_publ_section_title
;
 Structurally Diverse Diazafluorene-Ligated Palladium(II) Complexes and
 Their Implications for Aerobic Oxidation Reactions.
;
_journal_issue 14
_journal_name_full 'Journal of the American Chemical Society'
_journal_page_first 4869
_journal_page_last 4880
_journal_paper_doi 10.1021/jacs.6b01188
_journal_volume 138
_journal_year 2016
_chemical_formula_moiety 'C30 H24 N4 O10 Pd2, C30 H25 N4 O10 Pd2, 6(C H Cl3), 0.5(C6 H14)'
_chemical_formula_sum 'C69 H62 Cl18 N8 O20 Pd4'
_chemical_formula_weight 2386.96
_space_group_crystal_system triclinic
_space_group_IT_number 2
_space_group_name_Hall '-P 1'
_space_group_name_H-M_alt 'P -1'
_atom_sites_solution_hydrogens geom
_atom_sites_solution_primary iterative
_audit_creation_date 2012-12-04
_audit_creation_method
;
  Olex2 1.2-alpha
  (compiled Nov  5 2012 18:25:38, GUI svn.r4372)
;
_cell_angle_alpha 89.68(2)
_cell_angle_beta 85.150(17)
_cell_angle_gamma 66.57(3)
_cell_formula_units_Z 2
_cell_length_a 12.919(4)
_cell_length_b 14.743(5)
_cell_length_c 25.813(12)
_cell_measurement_reflns_used 9928
_cell_measurement_temperature 100.0
_cell_measurement_theta_max 26.28
_cell_measurement_theta_min 2.23
_cell_volume 4493(3)
_computing_cell_refinement 'SAINT+ Ver. 7.68A (Bruker-AXS, 2009)'
_computing_data_collection 'APEX2 Ver. 2012.14-3 (Bruker-AXS, 2012)'
_computing_data_reduction 'SAINT+ Ver. 7.68A'
_computing_molecular_graphics
;
O. V. Dolomanov, L. J. Bourhis, R. J. Gildea, J. A. K. Howard and H. Puschmann,
OLEX2: a complete structure solution, refinement and analysis program.
J. Appl. Cryst. (2009). 42, 339-341.
;
_computing_publication_material
;
O. V. Dolomanov, L. J. Bourhis, R. J. Gildea, J. A. K. Howard and H. Puschmann,
OLEX2: a complete structure solution, refinement and analysis program.
J. Appl. Cryst. (2009). 42, 339-341.
;
_computing_structure_refinement SHELXTL
_computing_structure_solution 'SHELXTL (Sheldrick, 2008-2012)'
_diffrn_ambient_temperature 100.0
_diffrn_detector_area_resol_mean 7.9
_diffrn_detector_type 'CCD area detector'
_diffrn_measured_fraction_theta_full 0.989
_diffrn_measured_fraction_theta_max 0.977
_diffrn_measurement_device 'three-circle diffractometer'
_diffrn_measurement_device_type 'Bruker SMART APEX2 area detector'
_diffrn_measurement_method '0.5\% \w and 0.5\% \f scans'
_diffrn_radiation_collimation 'focusing mirrors'
_diffrn_radiation_monochromator 'mirror optics'
_diffrn_radiation_probe x-ray
_diffrn_radiation_type 'Mo K\a'
_diffrn_radiation_wavelength 0.71073
_diffrn_radiation_xray_symbol K-L~3~
_diffrn_reflns_av_R_equivalents 0.0969
_diffrn_reflns_Laue_measured_fraction_full 0.989
_diffrn_reflns_Laue_measured_fraction_max 0.977
_diffrn_reflns_limit_h_max 16
_diffrn_reflns_limit_h_min -15
_diffrn_reflns_limit_k_max 18
_diffrn_reflns_limit_k_min -18
_diffrn_reflns_limit_l_max 32
_diffrn_reflns_limit_l_min -32
_diffrn_reflns_number 62947
_diffrn_reflns_point_group_measured_fraction_full 0.989
_diffrn_reflns_point_group_measured_fraction_max 0.977
_diffrn_reflns_theta_full 25.000
_diffrn_reflns_theta_max 26.550
_diffrn_reflns_theta_min 1.584
_diffrn_source 'microfocus sealed X-ray tube'
_diffrn_source_type 'Incoatec I\ms'
_diffrn_standards_number 0
_exptl_absorpt_coefficient_mu 1.392
_exptl_absorpt_correction_type none
_exptl_crystal_colour orange
_exptl_crystal_colour_primary orange
_exptl_crystal_density_diffrn 1.764
_exptl_crystal_density_method 'not measured'
_exptl_crystal_description block
_exptl_crystal_F_000 2364
_exptl_crystal_size_max 0.161
_exptl_crystal_size_mid 0.064
_exptl_crystal_size_min 0.048
_refine_diff_density_max 1.509
_refine_diff_density_min -1.889
_refine_diff_density_rms 0.153
_refine_ls_extinction_method none
_refine_ls_goodness_of_fit_ref 1.076
_refine_ls_hydrogen_treatment constr
_refine_ls_matrix_type full
_refine_ls_number_parameters 1061
_refine_ls_number_reflns 18315
_refine_ls_number_restraints 0
_refine_ls_restrained_S_all 1.076
_refine_ls_R_factor_all 0.0949
_refine_ls_R_factor_gt 0.0640
_refine_ls_shift/su_max 0.001
_refine_ls_shift/su_mean 0.000
_refine_ls_structure_factor_coef Fsqd
_refine_ls_weighting_details
;
 w=1/[\s^2^(Fo^2^)+(0.0459P)^2^+21.4763P]
 where P=(Fo^2^+2Fc^2^)/3
;
_refine_ls_weighting_scheme calc
_refine_ls_wR_factor_gt 0.1402
_refine_ls_wR_factor_ref 0.1503
_reflns_Friedel_coverage 0.000
_reflns_number_gt 13111
_reflns_number_total 18315
_reflns_threshold_expression 'I > 2\s(I)'
_cod_data_source_file ja6b01188_si_002.cif
_cod_data_source_block Structure-B
_cod_database_code 4130190
_diffrn_reflns_sigmai/neti 0.0956
_olex2_refinement_description
;
1. Fixed Uiso
 At 1.2 times of:
  H11 of C11, H14 of C14, H10 of C10, H9 of C9, H12 of C12, H20 of C20, H13
  of C13, H21 of C21, H3 of C3, H1 of C1, H22 of C22, H2 of C2, {H10B,H10C} of
  C10S, {H9SA,H9SB} of C9S, {H8SA,H8SB} of C8S, H5S of C5S, H4S of C4S, {H11B,
  H11C} of C11S, H12A of C12A, H2A of C2A, H9A of C9A, H11A of C11A, H14A of
  C14A, H21A of C21A, H22A of C22A, H13A of C13A, H4A of N4A, H20A of C20A, H3A
  of C3A, H10A of C10A, H1A of C1A, H3S of C3S, H6S of C6S, H2S of C2S, H1S of
  C1S
 At 1.5 times of:
  {H30D,H30E,H30F} of C30, {H26D,H26E,H26F} of C26, {H28D,H28E,H28F} of C28,
  {H24D,H24E,H24F} of C24, {H7SA,H7SB,H7SC} of C7S, {H12B,H12C,H12D} of C12S,
  {H30A,H30B,H30C} of C30A, {H28A,H28B,H28C} of C28A, {H26A,H26B,H26C} of C26A,
  {H24A,H24B,H24C} of C24A
2. Others
 Fixed Sof: C7S(0.5) H7SA(0.5) H7SB(0.5) H7SC(0.5) C8S(0.5) H8SA(0.5)
 H8SB(0.5) C9S(0.5) H9SA(0.5) H9SB(0.5) C10S(0.5) H10B(0.5) H10C(0.5) C11S(0.5)
 H11B(0.5) H11C(0.5) C12S(0.5) H12B(0.5) H12C(0.5) H12D(0.5)
 Fixed Uiso: C7S(0.1362) C8S(0.1362) C9S(0.1362) C10S(0.1362) C11S(0.1362)
 C12S(0.1362)
3.a Free rotating group:
 C7S(C8S,C9S,C10S,C11S,C12S)
3.b Ternary CH refined with riding coordinates:
 C1S(H1S), C2S(H2S), C6S(H6S), C3S(H3S), C4S(H4S), C5S(H5S)
3.c Secondary CH2 refined with riding coordinates:
 C8S(H8SA,H8SB), C9S(H9SA,H9SB), C10S(H10B,H10C), C11S(H11B,H11C)
3.d Aromatic/amide H refined with riding coordinates:
 C1(H1), C2(H2), C3(H3), C9(H9), C10(H10), C11(H11), C12(H12), C13(H13),
 C14(H14), C20(H20), C21(H21), C22(H22), N4A(H4A), C1A(H1A), C2A(H2A), C3A(H3A),
  C9A(H9A), C10A(H10A), C11A(H11A), C12A(H12A), C13A(H13A), C14A(H14A),
 C20A(H20A), C21A(H21A), C22A(H22A)
3.e Idealised Me refined as rotating group:
 C24(H24D,H24E,H24F), C26(H26D,H26E,H26F), C28(H28D,H28E,H28F), C30(H30D,H30E,
 H30F), C24A(H24A,H24B,H24C), C26A(H26A,H26B,H26C), C28A(H28A,H28B,H28C),
 C30A(H30A,H30B,H30C), C7S(H7SA,H7SB,H7SC), C12S(H12B,H12C,H12D)
;
_shelx_estimated_absorpt_t_max 0.936
_shelx_estimated_absorpt_t_min 0.807
_shelx_space_group_comment
;
The symmetry employed for this shelxl refinement is uniquely defined
by the following loop, which should always be used as a source of
symmetry information in preference to the above space-group names.
They are only intended as comments.
;
_shelxl_version_number 2012-4

loop_
_space_group_symop_operation_xyz
'x, y, z'
'-x, -y, -z'

loop_
_atom_site_label
_atom_site_type_symbol
_atom_site_fract_x
_atom_site_fract_y
_atom_site_fract_z
_atom_site_U_iso_or_equiv
_atom_site_adp_type
_atom_site_occupancy
_atom_site_site_symmetry_order
_atom_site_calc_flag
_atom_site_refinement_flags
_atom_site_disorder_assembly
_atom_site_disorder_group
Pd1 Pd 0.39199(4) 0.92208(4) 0.77317(2) 0.01690(13) Uani 1 1 d D . .
Pd2 Pd 0.56982(4) 0.89026(4) 0.685792(19) 0.01390(12) Uani 1 1 d D . .
O1 O 0.1561(6) 1.2490(4) 0.9558(2) 0.0507(19) Uani 1 1 d D . .
O2 O 0.6159(4) 0.7928(4) 0.44288(19) 0.0297(12) Uani 1 1 d D . .
O3 O 0.5774(4) 0.7502(3) 0.68853(18) 0.0177(10) Uani 1 1 d D . .
O4 O 0.4289(4) 0.7816(3) 0.74836(19) 0.0220(11) Uani 1 1 d D . .
O5 O 0.6569(4) 0.8702(3) 0.75051(18) 0.0201(10) Uani 1 1 d D . .
O6 O 0.5263(4) 0.8794(3) 0.81629(19) 0.0246(11) Uani 1 1 d D . .
O7 O 0.5556(4) 1.0299(3) 0.68538(18) 0.0200(10) Uani 1 1 d D . .
O8 O 0.6169(4) 1.0332(3) 0.60115(18) 0.0229(11) Uani 1 1 d D . .
O9 O 0.2652(4) 0.9672(3) 0.72833(18) 0.0209(11) Uani 1 1 d D . .
O10 O 0.1291(4) 1.0289(4) 0.7940(2) 0.0292(12) Uani 1 1 d D . .
N1 N 0.3468(5) 1.0569(4) 0.8040(2) 0.0219(13) Uani 1 1 d D . .
N2 N 0.2856(6) 0.9225(4) 0.8832(2) 0.0281(15) Uani 1 1 d D . .
N3 N 0.5023(5) 0.9036(4) 0.6183(2) 0.0170(12) Uani 1 1 d D . .
N4 N 0.7645(5) 0.8047(4) 0.6041(2) 0.0155(12) Uani 1 1 d D . .
C1 C 0.3672(6) 1.1283(5) 0.7766(3) 0.0219(15) Uani 1 1 d D . .
H1 H 0.4041 1.1125 0.7424 0.026 Uiso 1 1 calc RD . .
C2 C 0.3361(6) 1.2227(5) 0.7968(3) 0.0223(16) Uani 1 1 d D . .
H2 H 0.3536 1.2701 0.7770 0.027 Uiso 1 1 calc RD . .
C3 C 0.2792(7) 1.2486(5) 0.8462(3) 0.0264(17) Uani 1 1 d D . .
H3 H 0.2552 1.3137 0.8606 0.032 Uiso 1 1 calc RD . .
C4 C 0.2594(6) 1.1755(5) 0.8731(3) 0.0247(16) Uani 1 1 d D . .
C5 C 0.2933(6) 1.0813(5) 0.8517(3) 0.0181(14) Uani 1 1 d D . .
C6 C 0.2007(7) 1.1790(6) 0.9254(3) 0.0325(19) Uani 1 1 d D . .
C7 C 0.2067(8) 1.0761(6) 0.9338(3) 0.039(2) Uani 1 1 d D . .
C8 C 0.2628(7) 1.0186(5) 0.8888(3) 0.0255(17) Uani 1 1 d D . .
C9 C 0.1673(9) 1.0342(6) 0.9743(3) 0.045(2) Uani 1 1 d D . .
H9 H 0.1270 1.0720 1.0047 0.054 Uiso 1 1 calc RD . .
C10 C 0.1885(9) 0.9345(6) 0.9691(3) 0.045(2) Uani 1 1 d D . .
H10 H 0.1649 0.9016 0.9964 0.054 Uiso 1 1 calc RD . .
C11 C 0.2452(8) 0.8836(6) 0.9230(3) 0.036(2) Uani 1 1 d D . .
H11 H 0.2560 0.8162 0.9195 0.043 Uiso 1 1 calc RD . .
C12 C 0.3897(6) 0.9522(5) 0.6136(3) 0.0170(14) Uani 1 1 d D . .
H12 H 0.3403 0.9806 0.6440 0.020 Uiso 1 1 calc RD . .
C13 C 0.3443(6) 0.9618(5) 0.5663(3) 0.0198(15) Uani 1 1 d D . .
H13 H 0.2652 0.9977 0.5648 0.024 Uiso 1 1 calc RD . .
C14 C 0.4112(6) 0.9205(5) 0.5214(3) 0.0206(15) Uani 1 1 d D . .
H14 H 0.3809 0.9268 0.4886 0.025 Uiso 1 1 calc RD . .
C15 C 0.5264(6) 0.8686(5) 0.5265(3) 0.0182(14) Uani 1 1 d D . .
C16 C 0.5678(5) 0.8660(4) 0.5744(2) 0.0129(13) Uani 1 1 d D . .
C17 C 0.6225(6) 0.8132(5) 0.4869(3) 0.0178(14) Uani 1 1 d D . .
C18 C 0.7255(5) 0.7858(4) 0.5153(3) 0.0150(14) Uani 1 1 d D . .
C19 C 0.6947(5) 0.8156(4) 0.5677(2) 0.0147(14) Uani 1 1 d D . .
C20 C 0.8397(6) 0.7362(5) 0.4994(3) 0.0215(15) Uani 1 1 d D . .
H20 H 0.8646 0.7117 0.4646 0.026 Uiso 1 1 calc RD . .
C21 C 0.9154(6) 0.7236(5) 0.5359(3) 0.0212(15) Uani 1 1 d D . .
H21 H 0.9945 0.6908 0.5265 0.025 Uiso 1 1 calc RD . .
C22 C 0.8757(6) 0.7591(5) 0.5866(3) 0.0183(14) Uani 1 1 d D . .
H22 H 0.9301 0.7509 0.6108 0.022 Uiso 1 1 calc RD . .
C23 C 0.6255(6) 0.8672(5) 0.7972(3) 0.0195(15) Uani 1 1 d D . .
C24 C 0.7145(7) 0.8446(6) 0.8351(3) 0.036(2) Uani 1 1 d D . .
H24D H 0.7360 0.9009 0.8379 0.054 Uiso 1 1 calc RD . .
H24E H 0.7812 0.7858 0.8226 0.054 Uiso 1 1 calc RD . .
H24F H 0.6842 0.8324 0.8692 0.054 Uiso 1 1 calc RD . .
C25 C 0.5082(6) 0.7254(5) 0.7152(3) 0.0187(15) Uani 1 1 d D . .
C26 C 0.5159(7) 0.6217(5) 0.7088(3) 0.0255(17) Uani 1 1 d D . .
H26D H 0.4944 0.6127 0.6743 0.038 Uiso 1 1 calc RD . .
H26E H 0.4645 0.6099 0.7355 0.038 Uiso 1 1 calc RD . .
H26F H 0.5938 0.5747 0.7123 0.038 Uiso 1 1 calc RD . .
C27 C 0.5792(6) 1.0727(5) 0.6438(3) 0.0195(15) Uani 1 1 d D . .
C28 C 0.5561(7) 1.1796(5) 0.6553(3) 0.0261(17) Uani 1 1 d D . .
H28D H 0.4882 1.2087 0.6798 0.039 Uiso 1 1 calc RD . .
H28E H 0.5440 1.2160 0.6230 0.039 Uiso 1 1 calc RD . .
H28F H 0.6209 1.1836 0.6708 0.039 Uiso 1 1 calc RD . .
C29 C 0.1599(6) 1.0124(5) 0.7481(3) 0.0228(16) Uani 1 1 d D . .
C30 C 0.0771(7) 1.0421(6) 0.7058(3) 0.0308(18) Uani 1 1 d D . .
H30D H 0.1107 1.0637 0.6753 0.046 Uiso 1 1 calc RD . .
H30E H 0.0064 1.0963 0.7192 0.046 Uiso 1 1 calc RD . .
H30F H 0.0610 0.9852 0.6960 0.046 Uiso 1 1 calc RD . .
Pd3 Pd 0.19664(4) 0.48653(4) 0.737781(19) 0.01474(12) Uani 1 1 d D . .
Pd4 Pd 0.17646(4) 0.52523(4) 0.624613(19) 0.01396(12) Uani 1 1 d D . .
O1A O -0.0060(7) 0.8051(4) 0.9278(2) 0.060(2) Uani 1 1 d D . .
O2A O 0.5379(4) 0.3417(4) 0.4260(2) 0.0286(12) Uani 1 1 d D . .
O3A O 0.1670(4) 0.3915(3) 0.62301(17) 0.0173(10) Uani 1 1 d D . .
O4A O 0.2162(4) 0.3550(3) 0.70477(18) 0.0218(11) Uani 1 1 d D . .
O5A O 0.0126(4) 0.5896(3) 0.65423(18) 0.0179(10) Uani 1 1 d D . .
O6A O 0.0265(4) 0.5422(3) 0.73766(18) 0.0195(10) Uani 1 1 d D . .
O7A O 0.1894(4) 0.6546(3) 0.63178(18) 0.0230(11) Uani 1 1 d D . .
O8A O 0.1961(4) 0.6786(4) 0.5464(2) 0.0260(12) Uani 1 1 d D . .
O9A O 0.3653(4) 0.4359(3) 0.73915(18) 0.0201(10) Uani 1 1 d D . .
O10A O 0.3455(5) 0.4468(4) 0.8265(2) 0.0304(12) Uani 1 1 d D . .
N1A N 0.1765(5) 0.6116(4) 0.7747(2) 0.0203(13) Uani 1 1 d D . .
N2A N 0.0728(5) 0.4920(4) 0.8471(2) 0.0241(14) Uani 1 1 d D . .
N3A N 0.3341(5) 0.4649(4) 0.5895(2) 0.0158(12) Uani 1 1 d D . .
N4A N 0.1619(5) 0.4981(4) 0.5053(2) 0.0177(12) Uani 1 1 d D . .
H4A H 0.1242 0.5212 0.5357 0.021 Uiso 1 1 calc RD . .
C1A C 0.2128(6) 0.6767(5) 0.7514(3) 0.0199(15) Uani 1 1 d D . .
H1A H 0.2529 0.6594 0.7179 0.024 Uiso 1 1 calc RD . .
C2A C 0.1950(6) 0.7677(5) 0.7736(3) 0.0263(17) Uani 1 1 d D . .
H2A H 0.2237 0.8105 0.7558 0.032 Uiso 1 1 calc RD . .
C3A C 0.1355(7) 0.7954(5) 0.8214(3) 0.0301(18) Uani 1 1 d D . .
H3A H 0.1227 0.8570 0.8377 0.036 Uiso 1 1 calc RD . .
C4A C 0.0949(7) 0.7305(5) 0.8452(3) 0.0291(18) Uani 1 1 d D . .
C5A C 0.1167(6) 0.6388(5) 0.8217(3) 0.0201(15) Uani 1 1 d D . .
C6A C 0.0279(8) 0.7363(6) 0.8970(3) 0.039(2) Uani 1 1 d D . .
C7A C 0.0145(8) 0.6414(6) 0.9003(3) 0.037(2) Uani 1 1 d D . .
C8A C 0.0675(6) 0.5829(5) 0.8558(3) 0.0224(16) Uani 1 1 d D . .
C9A C -0.0434(9) 0.6059(6) 0.9379(3) 0.044(2) Uani 1 1 d D . .
H9A H -0.0841 0.6449 0.9679 0.053 Uiso 1 1 calc RD . .
C10A C -0.0392(8) 0.5132(7) 0.9299(3) 0.041(2) Uani 1 1 d D . .
H10A H -0.0756 0.4858 0.9550 0.049 Uiso 1 1 calc RD . .
C11A C 0.0183(7) 0.4584(6) 0.8848(3) 0.0317(19) Uani 1 1 d D . .
H11A H 0.0195 0.3941 0.8802 0.038 Uiso 1 1 calc RD . .
C12A C 0.4254(6) 0.4463(5) 0.6170(3) 0.0189(15) Uani 1 1 d D . .
H12A H 0.4117 0.4629 0.6531 0.023 Uiso 1 1 calc RD . .
C13A C 0.5367(6) 0.4051(5) 0.5959(3) 0.0223(16) Uani 1 1 d D . .
H13A H 0.5971 0.3939 0.6170 0.027 Uiso 1 1 calc RD . .
C14A C 0.5582(6) 0.3803(5) 0.5428(3) 0.0206(15) Uani 1 1 d D . .
H14A H 0.6335 0.3520 0.5267 0.025 Uiso 1 1 calc RD . .
C15A C 0.4670(5) 0.3981(5) 0.5145(3) 0.0165(14) Uani 1 1 d D . .
C16A C 0.3562(5) 0.4422(5) 0.5389(3) 0.0148(14) Uani 1 1 d D . .
C17A C 0.4603(6) 0.3796(5) 0.4585(3) 0.0208(15) Uani 1 1 d D . .
C18A C 0.3367(6) 0.4188(5) 0.4512(3) 0.0184(15) Uani 1 1 d D . .
C19A C 0.2738(6) 0.4563(5) 0.4993(3) 0.0193(15) Uani 1 1 d D . .
C20A C 0.2811(6) 0.4219(5) 0.4077(3) 0.0237(16) Uani 1 1 d D . .
H20A H 0.3208 0.3947 0.3750 0.028 Uiso 1 1 calc RD . .
C21A C 0.1638(6) 0.4670(5) 0.4142(3) 0.0230(16) Uani 1 1 d D . .
H21A H 0.1203 0.4731 0.3854 0.028 Uiso 1 1 calc RD . .
C22A C 0.1111(6) 0.5027(5) 0.4630(3) 0.0170(14) Uani 1 1 d D . .
H22A H 0.0307 0.5335 0.4661 0.020 Uiso 1 1 calc RD . .
C23A C 0.1952(6) 0.3337(5) 0.6610(3) 0.0178(14) Uani 1 1 d D . .
C24A C 0.2045(7) 0.2299(5) 0.6534(3) 0.0285(18) Uani 1 1 d D . .
H24A H 0.2760 0.1909 0.6330 0.043 Uiso 1 1 calc RD . .
H24B H 0.1410 0.2307 0.6349 0.043 Uiso 1 1 calc RD . .
H24C H 0.2025 0.2004 0.6874 0.043 Uiso 1 1 calc RD . .
C25A C -0.0281(6) 0.5848(5) 0.7004(3) 0.0167(14) Uani 1 1 d D . .
C26A C -0.1540(6) 0.6368(5) 0.7116(3) 0.0235(16) Uani 1 1 d D . .
H26A H -0.1874 0.5878 0.7160 0.035 Uiso 1 1 calc RD . .
H26B H -0.1856 0.6790 0.6826 0.035 Uiso 1 1 calc RD . .
H26C H -0.1711 0.6777 0.7435 0.035 Uiso 1 1 calc RD . .
C27A C 0.4051(6) 0.4261(5) 0.7846(3) 0.0219(16) Uani 1 1 d D . .
C28A C 0.5310(7) 0.3833(6) 0.7821(4) 0.036(2) Uani 1 1 d D . .
H28A H 0.5549 0.4040 0.8134 0.054 Uiso 1 1 calc RD . .
H28B H 0.5613 0.4068 0.7513 0.054 Uiso 1 1 calc RD . .
H28C H 0.5596 0.3110 0.7801 0.054 Uiso 1 1 calc RD . .
C29A C 0.1949(6) 0.7057(5) 0.5916(3) 0.0190(15) Uani 1 1 d D . .
C30A C 0.1982(7) 0.8035(5) 0.6050(3) 0.0282(17) Uani 1 1 d D . .
H30A H 0.2450 0.8199 0.5778 0.042 Uiso 1 1 calc RD . .
H30B H 0.2305 0.7995 0.6384 0.042 Uiso 1 1 calc RD . .
H30C H 0.1211 0.8550 0.6077 0.042 Uiso 1 1 calc RD . .
Cl1S Cl -0.2318(3) 1.1958(2) 0.84693(17) 0.0924(12) Uani 1 1 d D . .
Cl2S Cl -0.0814(2) 1.01993(16) 0.89385(10) 0.0568(7) Uani 1 1 d D . .
Cl3S Cl -0.0807(3) 1.21147(18) 0.91821(10) 0.0588(7) Uani 1 1 d D . .
C1S C -0.0991(8) 1.1353(6) 0.8702(4) 0.048(2) Uani 1 1 d D . .
H1S H -0.0401 1.1252 0.8406 0.057 Uiso 1 1 calc RD . .
Cl4S Cl 0.4818(2) 0.4228(2) 0.94950(11) 0.0622(7) Uani 1 1 d D . .
Cl5S Cl 0.2706(3) 0.5894(2) 0.98080(11) 0.0685(8) Uani 1 1 d D . .
Cl6S Cl 0.2703(2) 0.39689(19) 0.96067(9) 0.0509(6) Uani 1 1 d D . .
C2S C 0.3346(8) 0.4789(7) 0.9425(3) 0.041(2) Uani 1 1 d D . .
H2S H 0.3235 0.4952 0.9052 0.050 Uiso 1 1 calc RD . .
Cl5 Cl 0.03811(18) 0.25027(14) 0.78503(8) 0.0353(5) Uani 1 1 d D . .
Cl7 Cl -0.0773(2) 0.36654(17) 0.70072(9) 0.0452(5) Uani 1 1 d D . .
Cl8 Cl -0.1725(2) 0.42030(17) 0.80674(10) 0.0522(6) Uani 1 1 d D . .
C6S C -0.0438(7) 0.3702(6) 0.7668(3) 0.0314(18) Uani 1 1 d D . .
H6S H -0.0007 0.4130 0.7696 0.038 Uiso 1 1 calc RD . .
Cl7S Cl 0.5216(3) 0.6974(2) 0.93157(10) 0.0593(7) Uani 1 1 d D . .
Cl8S Cl 0.4149(2) 0.62887(16) 0.85536(9) 0.0439(5) Uani 1 1 d D . .
Cl9S Cl 0.6318(2) 0.63571(17) 0.82844(10) 0.0497(6) Uani 1 1 d D . .
C3S C 0.5023(7) 0.6929(6) 0.8645(3) 0.0331(19) Uani 1 1 d D . .
H3S H 0.4643 0.7620 0.8525 0.040 Uiso 1 1 calc RD . .
Cl10 Cl 0.95221(18) 0.82813(16) 0.71604(9) 0.0409(5) Uani 1 1 d D . .
Cl11 Cl 0.8727(2) 0.98527(19) 0.64428(11) 0.0549(7) Uani 1 1 d D . .
Cl12 Cl 0.7967(2) 1.0239(2) 0.75257(13) 0.0647(8) Uani 1 1 d D . .
C4S C 0.8370(7) 0.9358(6) 0.7013(4) 0.037(2) Uani 1 1 d D . .
H4S H 0.7715 0.9181 0.6958 0.044 Uiso 1 1 calc RD . .
Cl13 Cl 0.21176(17) 0.86413(15) 0.45218(9) 0.0369(5) Uani 1 1 d D . .
Cl14 Cl 0.1275(3) 0.7281(3) 0.41138(13) 0.0802(10) Uani 1 1 d D . .
Cl15 Cl -0.0278(2) 0.9140(2) 0.45677(16) 0.0785(11) Uani 1 1 d D . .
C5S C 0.1059(6) 0.8183(6) 0.4594(3) 0.0296(18) Uani 1 1 d D . .
H5S H 0.1087 0.7875 0.4942 0.035 Uiso 1 1 calc RD . .
C7S C 0.449(3) 0.872(2) 1.0926(10) 0.136 Uiso 0.5 1 d PGD A -1
H7SA H 0.4797 0.9075 1.1148 0.204 Uiso 0.5 1 calc PRD A -1
H7SB H 0.4719 0.8039 1.1034 0.204 Uiso 0.5 1 calc PRD A -1
H7SC H 0.3660 0.9052 1.0957 0.204 Uiso 0.5 1 calc PRD A -1
C8S C 0.494(2) 0.8734(15) 1.0360(9) 0.136 Uiso 0.5 1 d PGD A -1
H8SA H 0.4505 0.8512 1.0131 0.163 Uiso 0.5 1 calc PRD A -1
H8SB H 0.5742 0.8257 1.0311 0.163 Uiso 0.5 1 calc PRD A -1
C9S C 0.487(2) 0.9754(13) 1.0193(8) 0.136 Uiso 0.5 1 d PGD A -1
H9SA H 0.4070 1.0230 1.0242 0.163 Uiso 0.5 1 calc PRD A -1
H9SB H 0.5306 0.9976 1.0422 0.163 Uiso 0.5 1 calc PRD A -1
C10S C 0.532(2) 0.9773(14) 0.9627(8) 0.136 Uiso 0.5 1 d PGD A -1
H10B H 0.4886 0.9551 0.9398 0.163 Uiso 0.5 1 calc PRD A -1
H10C H 0.6122 0.9297 0.9578 0.163 Uiso 0.5 1 calc PRD A -1
C11S C 0.525(3) 1.0793(15) 0.9461(9) 0.136 Uiso 0.5 1 d PGD A -1
H11B H 0.4450 1.1271 0.9509 0.163 Uiso 0.5 1 calc PRD A -1
H11C H 0.5687 1.1016 0.9690 0.163 Uiso 0.5 1 calc PRD A -1
C12S C 0.570(3) 1.080(2) 0.8895(9) 0.136 Uiso 0.5 1 d PGD A -1
H12B H 0.6519 1.0638 0.8877 0.204 Uiso 0.5 1 calc PRD A -1
H12C H 0.5317 1.1465 0.8758 0.204 Uiso 0.5 1 calc PRD A -1
H12D H 0.5562 1.0318 0.8687 0.204 Uiso 0.5 1 calc PRD A -1

loop_
_atom_site_aniso_label
_atom_site_aniso_U_11
_atom_site_aniso_U_22
_atom_site_aniso_U_33
_atom_site_aniso_U_23
_atom_site_aniso_U_13
_atom_site_aniso_U_12
Pd1 0.0210(3) 0.0119(2) 0.0154(3) -0.0018(2) 0.0043(2) -0.0052(2)
Pd2 0.0165(3) 0.0124(2) 0.0127(3) -0.00040(19) 0.0007(2) -0.0061(2)
O1 0.086(5) 0.028(3) 0.040(4) -0.020(3) 0.033(3) -0.031(3)
O2 0.029(3) 0.035(3) 0.017(3) -0.009(2) 0.000(2) -0.006(2)
O3 0.018(2) 0.013(2) 0.019(2) -0.0014(19) 0.002(2) -0.0034(19)
O4 0.025(3) 0.009(2) 0.030(3) 0.000(2) 0.009(2) -0.006(2)
O5 0.019(3) 0.022(2) 0.020(3) 0.004(2) -0.004(2) -0.009(2)
O6 0.026(3) 0.023(3) 0.019(3) 0.003(2) 0.003(2) -0.005(2)
O7 0.030(3) 0.017(2) 0.018(3) -0.0037(19) 0.005(2) -0.016(2)
O8 0.031(3) 0.018(2) 0.018(3) 0.004(2) 0.002(2) -0.009(2)
O9 0.021(3) 0.025(3) 0.017(3) -0.006(2) 0.007(2) -0.011(2)
O10 0.028(3) 0.031(3) 0.024(3) -0.003(2) 0.008(2) -0.009(2)
N1 0.030(3) 0.016(3) 0.018(3) -0.003(2) 0.001(3) -0.008(3)
N2 0.039(4) 0.023(3) 0.022(3) 0.000(3) 0.005(3) -0.014(3)
N3 0.013(3) 0.012(3) 0.025(3) 0.001(2) 0.002(2) -0.005(2)
N4 0.016(3) 0.017(3) 0.014(3) -0.002(2) 0.000(2) -0.006(2)
C1 0.023(4) 0.017(3) 0.022(4) -0.001(3) 0.002(3) -0.005(3)
C2 0.024(4) 0.015(3) 0.029(4) 0.002(3) -0.005(3) -0.009(3)
C3 0.034(4) 0.018(4) 0.028(4) -0.004(3) -0.002(3) -0.012(3)
C4 0.030(4) 0.022(4) 0.021(4) -0.004(3) 0.005(3) -0.011(3)
C5 0.017(3) 0.021(3) 0.016(3) 0.001(3) 0.002(3) -0.008(3)
C6 0.048(5) 0.025(4) 0.025(4) -0.006(3) 0.011(4) -0.018(4)
C7 0.068(6) 0.026(4) 0.022(4) -0.010(3) 0.017(4) -0.024(4)
C8 0.036(4) 0.015(3) 0.025(4) -0.002(3) 0.008(3) -0.011(3)
C9 0.073(7) 0.030(5) 0.031(5) -0.012(4) 0.026(5) -0.027(5)
C10 0.074(7) 0.034(5) 0.032(5) -0.008(4) 0.024(5) -0.032(5)
C11 0.061(6) 0.022(4) 0.027(4) 0.000(3) 0.010(4) -0.021(4)
C12 0.014(3) 0.016(3) 0.023(4) -0.003(3) 0.001(3) -0.008(3)
C13 0.021(4) 0.016(3) 0.023(4) 0.005(3) -0.003(3) -0.008(3)
C14 0.025(4) 0.023(4) 0.021(4) 0.002(3) -0.007(3) -0.016(3)
C15 0.021(4) 0.016(3) 0.015(3) -0.002(3) 0.000(3) -0.006(3)
C16 0.015(3) 0.012(3) 0.013(3) 0.000(2) 0.000(3) -0.008(3)
C17 0.018(4) 0.019(3) 0.014(3) 0.000(3) -0.001(3) -0.005(3)
C18 0.015(3) 0.009(3) 0.019(3) -0.001(3) 0.001(3) -0.004(3)
C19 0.017(3) 0.010(3) 0.015(3) 0.003(2) 0.000(3) -0.003(3)
C20 0.026(4) 0.018(3) 0.017(4) 0.000(3) 0.007(3) -0.007(3)
C21 0.015(3) 0.013(3) 0.029(4) 0.003(3) 0.004(3) 0.000(3)
C22 0.017(3) 0.016(3) 0.021(4) 0.003(3) -0.003(3) -0.005(3)
C23 0.028(4) 0.014(3) 0.018(4) -0.001(3) -0.003(3) -0.010(3)
C24 0.036(5) 0.044(5) 0.025(4) -0.001(4) -0.004(4) -0.012(4)
C25 0.022(4) 0.014(3) 0.021(4) -0.002(3) -0.001(3) -0.009(3)
C26 0.034(4) 0.018(4) 0.027(4) -0.006(3) 0.008(3) -0.014(3)
C27 0.016(3) 0.017(3) 0.024(4) 0.002(3) -0.002(3) -0.005(3)
C28 0.031(4) 0.017(4) 0.030(4) 0.001(3) 0.003(3) -0.009(3)
C29 0.020(4) 0.015(3) 0.038(5) 0.002(3) -0.001(3) -0.012(3)
C30 0.026(4) 0.034(4) 0.036(5) -0.002(4) -0.005(4) -0.016(4)
Pd3 0.0188(3) 0.0116(2) 0.0136(3) -0.00105(19) -0.0007(2) -0.0059(2)
Pd4 0.0156(3) 0.0120(2) 0.0134(3) -0.00048(19) 0.0017(2) -0.0052(2)
O1A 0.110(6) 0.029(3) 0.039(4) -0.017(3) 0.029(4) -0.032(4)
O2A 0.020(3) 0.031(3) 0.027(3) -0.006(2) 0.005(2) -0.003(2)
O3A 0.020(2) 0.018(2) 0.015(2) -0.0012(19) 0.0021(19) -0.009(2)
O4A 0.032(3) 0.014(2) 0.019(3) 0.0027(19) -0.002(2) -0.009(2)
O5A 0.015(2) 0.014(2) 0.020(3) -0.0005(19) -0.001(2) -0.0011(19)
O6A 0.022(3) 0.022(2) 0.015(2) 0.006(2) -0.001(2) -0.010(2)
O7A 0.031(3) 0.020(2) 0.019(3) -0.001(2) 0.004(2) -0.012(2)
O8A 0.031(3) 0.028(3) 0.026(3) 0.006(2) -0.007(2) -0.018(2)
O9A 0.022(3) 0.016(2) 0.020(3) -0.0028(19) 0.002(2) -0.005(2)
O10A 0.033(3) 0.033(3) 0.023(3) 0.001(2) -0.006(2) -0.010(2)
N1A 0.017(3) 0.022(3) 0.022(3) -0.002(2) -0.002(2) -0.008(2)
N2A 0.035(4) 0.019(3) 0.016(3) 0.001(2) 0.001(3) -0.009(3)
N3A 0.019(3) 0.012(3) 0.019(3) 0.002(2) 0.001(2) -0.009(2)
N4A 0.021(3) 0.017(3) 0.015(3) -0.002(2) 0.002(2) -0.009(2)
C1A 0.019(4) 0.019(3) 0.023(4) -0.003(3) 0.000(3) -0.009(3)
C2A 0.027(4) 0.019(4) 0.035(5) 0.005(3) -0.008(3) -0.010(3)
C3A 0.049(5) 0.012(3) 0.029(4) -0.006(3) -0.006(4) -0.011(3)
C4A 0.039(5) 0.022(4) 0.021(4) -0.003(3) -0.001(3) -0.007(3)
C5A 0.026(4) 0.012(3) 0.021(4) -0.002(3) -0.004(3) -0.006(3)
C6A 0.062(6) 0.033(5) 0.021(4) -0.009(4) 0.013(4) -0.021(4)
C7A 0.052(6) 0.021(4) 0.028(4) -0.008(3) 0.008(4) -0.007(4)
C8A 0.029(4) 0.019(4) 0.014(4) -0.002(3) 0.002(3) -0.004(3)
C9A 0.072(7) 0.032(5) 0.026(5) -0.011(4) 0.020(4) -0.024(5)
C10A 0.058(6) 0.046(5) 0.024(4) 0.000(4) 0.013(4) -0.030(5)
C11A 0.047(5) 0.027(4) 0.021(4) 0.001(3) 0.003(4) -0.017(4)
C12A 0.020(4) 0.018(3) 0.018(4) 0.002(3) -0.005(3) -0.007(3)
C13A 0.017(4) 0.017(3) 0.032(4) 0.007(3) -0.004(3) -0.006(3)
C14A 0.017(4) 0.015(3) 0.028(4) 0.003(3) 0.006(3) -0.006(3)
C15A 0.016(3) 0.013(3) 0.019(4) -0.002(3) 0.007(3) -0.006(3)
C16A 0.014(3) 0.011(3) 0.021(4) 0.002(3) 0.000(3) -0.008(3)
C17A 0.023(4) 0.020(4) 0.022(4) 0.004(3) 0.001(3) -0.011(3)
C18A 0.020(4) 0.014(3) 0.023(4) -0.004(3) 0.004(3) -0.009(3)
C19A 0.023(4) 0.015(3) 0.022(4) -0.002(3) 0.000(3) -0.010(3)
C20A 0.028(4) 0.022(4) 0.019(4) -0.007(3) 0.006(3) -0.010(3)
C21A 0.027(4) 0.029(4) 0.018(4) -0.006(3) 0.000(3) -0.017(3)
C22A 0.015(3) 0.019(3) 0.023(4) -0.005(3) 0.005(3) -0.014(3)
C23A 0.020(4) 0.018(3) 0.015(3) -0.005(3) 0.006(3) -0.009(3)
C24A 0.048(5) 0.023(4) 0.022(4) 0.001(3) -0.004(4) -0.021(4)
C25A 0.023(4) 0.011(3) 0.019(4) -0.006(3) 0.001(3) -0.010(3)
C26A 0.018(4) 0.024(4) 0.022(4) 0.002(3) 0.005(3) -0.003(3)
C27A 0.029(4) 0.015(3) 0.026(4) 0.008(3) -0.013(3) -0.011(3)
C28A 0.029(5) 0.030(4) 0.050(5) 0.008(4) -0.019(4) -0.009(4)
C29A 0.013(3) 0.017(3) 0.024(4) -0.002(3) -0.001(3) -0.004(3)
C30A 0.027(4) 0.023(4) 0.036(5) 0.005(3) 0.001(3) -0.013(3)
Cl1S 0.074(2) 0.0446(16) 0.147(3) -0.0016(18) -0.037(2) -0.0065(15)
Cl2S 0.0856(19) 0.0286(11) 0.0453(14) 0.0002(10) 0.0245(13) -0.0172(12)
Cl3S 0.084(2) 0.0408(13) 0.0495(15) -0.0015(11) 0.0120(14) -0.0262(13)
C1S 0.051(6) 0.027(5) 0.053(6) 0.011(4) 0.013(5) -0.006(4)
Cl4S 0.0674(18) 0.0824(19) 0.0540(16) 0.0237(14) -0.0234(14) -0.0447(16)
Cl5S 0.098(2) 0.0705(18) 0.0534(16) -0.0252(14) 0.0180(15) -0.0556(18)
Cl6S 0.0740(18) 0.0598(15) 0.0348(12) -0.0062(11) 0.0069(12) -0.0457(14)
C2S 0.064(6) 0.052(6) 0.024(4) 0.001(4) -0.004(4) -0.040(5)
Cl5 0.0406(12) 0.0242(9) 0.0359(11) 0.0030(8) 0.0037(9) -0.0088(9)
Cl7 0.0586(15) 0.0435(12) 0.0355(12) 0.0040(10) -0.0117(11) -0.0209(11)
Cl8 0.0432(14) 0.0424(13) 0.0535(15) -0.0006(11) 0.0069(11) -0.0006(10)
C6S 0.039(5) 0.023(4) 0.032(4) -0.002(3) 0.010(4) -0.015(4)
Cl7S 0.0780(19) 0.0612(16) 0.0365(13) 0.0025(11) -0.0143(13) -0.0235(14)
Cl8S 0.0633(15) 0.0355(11) 0.0366(12) 0.0049(9) -0.0006(11) -0.0245(11)
Cl9S 0.0445(14) 0.0353(12) 0.0548(15) 0.0004(10) 0.0046(11) -0.0025(10)
C3S 0.049(5) 0.023(4) 0.026(4) 0.007(3) -0.004(4) -0.013(4)
Cl10 0.0351(12) 0.0373(11) 0.0476(13) 0.0118(10) -0.0124(10) -0.0102(9)
Cl11 0.0567(15) 0.0589(15) 0.0722(17) 0.0346(13) -0.0369(13) -0.0418(13)
Cl12 0.0522(16) 0.0496(15) 0.096(2) -0.0147(14) 0.0160(15) -0.0286(13)
C4S 0.022(4) 0.024(4) 0.069(6) 0.009(4) -0.011(4) -0.013(3)
Cl13 0.0282(10) 0.0372(11) 0.0503(13) 0.0075(9) -0.0087(9) -0.0175(9)
Cl14 0.090(2) 0.104(2) 0.072(2) -0.0383(18) 0.0058(17) -0.067(2)
Cl15 0.0224(12) 0.0495(15) 0.164(3) 0.0381(18) -0.0230(16) -0.0126(11)
C5S 0.028(4) 0.031(4) 0.035(5) 0.014(3) -0.014(4) -0.014(3)

loop_
_atom_type_symbol
_atom_type_description
_atom_type_scat_dispersion_real
_atom_type_scat_dispersion_imag
_atom_type_scat_source
C C 0.0033 0.0016 'International Tables Vol C Tables 4.2.6.8 and 6.1.1.4'
H H 0.0000 0.0000 'International Tables Vol C Tables 4.2.6.8 and 6.1.1.4'
Cl Cl 0.1484 0.1585 'International Tables Vol C Tables 4.2.6.8 and 6.1.1.4'
N N 0.0061 0.0033 'International Tables Vol C Tables 4.2.6.8 and 6.1.1.4'
O O 0.0106 0.0060 'International Tables Vol C Tables 4.2.6.8 and 6.1.1.4'
Pd Pd -0.9988 1.0072 'International Tables Vol C Tables 4.2.6.8 and 6.1.1.4'

loop_
_geom_angle_atom_site_label_1
_geom_angle_atom_site_label_2
_geom_angle_atom_site_label_3
_geom_angle
O4 Pd1 Pd2 77.13(14)
O6 Pd1 Pd2 82.73(14)
O6 Pd1 O4 92.6(2)
O9 Pd1 Pd2 94.57(14)
O9 Pd1 O4 88.4(2)
O9 Pd1 O6 176.8(2)
O9 Pd1 N1 92.3(2)
N1 Pd1 Pd2 108.82(18)
N1 Pd1 O4 173.9(2)
N1 Pd1 O6 87.0(2)
O3 Pd2 Pd1 81.90(13)
O3 Pd2 O5 91.32(18)
O5 Pd2 Pd1 76.57(14)
O7 Pd2 Pd1 95.41(14)
O7 Pd2 O3 177.26(19)
O7 Pd2 O5 88.57(19)
N3 Pd2 Pd1 109.81(16)
N3 Pd2 O3 88.4(2)
N3 Pd2 O5 173.5(2)
N3 Pd2 O7 92.0(2)
C25 O3 Pd2 124.3(4)
C25 O4 Pd1 130.0(4)
C23 O5 Pd2 130.4(5)
C23 O6 Pd1 122.7(4)
C27 O7 Pd2 123.9(4)
C29 O9 Pd1 121.3(5)
C1 N1 Pd1 120.8(5)
C5 N1 Pd1 121.3(5)
C5 N1 C1 117.9(6)
C8 N2 C11 115.1(6)
C12 N3 Pd2 123.1(5)
C16 N3 Pd2 120.5(4)
C16 N3 C12 116.3(6)
C19 N4 C22 113.7(6)
N1 C1 H1 118.9
N1 C1 C2 122.1(7)
C2 C1 H1 118.9
C1 C2 H2 119.9
C1 C2 C3 120.1(7)
C3 C2 H2 119.9
C2 C3 H3 121.6
C4 C3 C2 116.8(7)
C4 C3 H3 121.6
C3 C4 C5 121.4(7)
C3 C4 C6 130.1(7)
C5 C4 C6 108.4(6)
N1 C5 C4 121.8(6)
N1 C5 C8 128.4(6)
C4 C5 C8 109.9(6)
O1 C6 C4 128.5(7)
O1 C6 C7 125.9(7)
C4 C6 C7 105.6(6)
C8 C7 C6 107.7(7)
C9 C7 C6 132.7(7)
C9 C7 C8 119.6(7)
N2 C8 C5 127.5(7)
N2 C8 C7 124.0(7)
C7 C8 C5 108.4(6)
C7 C9 H9 121.3
C7 C9 C10 117.5(7)
C10 C9 H9 121.3
C9 C10 H10 120.7
C9 C10 C11 118.6(8)
C11 C10 H10 120.7
N2 C11 C10 125.0(7)
N2 C11 H11 117.5
C10 C11 H11 117.5
N3 C12 H12 118.8
N3 C12 C13 122.4(6)
C13 C12 H12 118.8
C12 C13 H13 119.3
C14 C13 C12 121.3(7)
C14 C13 H13 119.3
C13 C14 H14 121.9
C13 C14 C15 116.1(6)
C15 C14 H14 121.9
C14 C15 C17 130.8(6)
C16 C15 C14 119.9(6)
C16 C15 C17 109.3(6)
N3 C16 C15 123.7(6)
N3 C16 C19 127.6(6)
C15 C16 C19 108.7(6)
O2 C17 C15 127.0(6)
O2 C17 C18 128.3(6)
C18 C17 C15 104.6(5)
C19 C18 C17 109.9(6)
C20 C18 C17 132.0(6)
C20 C18 C19 118.1(6)
N4 C19 C16 126.3(6)
N4 C19 C18 126.4(6)
C18 C19 C16 107.2(5)
C18 C20 H20 121.2
C21 C20 C18 117.6(6)
C21 C20 H20 121.2
C20 C21 H21 120.2
C20 C21 C22 119.6(6)
C22 C21 H21 120.2
N4 C22 C21 124.6(6)
N4 C22 H22 117.7
C21 C22 H22 117.7
O5 C23 O6 126.8(6)
O5 C23 C24 116.6(7)
O6 C23 C24 116.6(6)
C23 C24 H24D 109.5
C23 C24 H24E 109.5
C23 C24 H24F 109.5
H24D C24 H24E 109.5
H24D C24 H24F 109.5
H24E C24 H24F 109.5
O3 C25 O4 125.5(6)
O3 C25 C26 118.6(6)
O4 C25 C26 115.9(6)
C25 C26 H26D 109.5
C25 C26 H26E 109.5
C25 C26 H26F 109.5
H26D C26 H26E 109.5
H26D C26 H26F 109.5
H26E C26 H26F 109.5
O7 C27 C28 111.5(6)
O8 C27 O7 126.0(6)
O8 C27 C28 122.5(6)
C27 C28 H28D 109.5
C27 C28 H28E 109.5
C27 C28 H28F 109.5
H28D C28 H28E 109.5
H28D C28 H28F 109.5
H28E C28 H28F 109.5
O9 C29 C30 111.9(7)
O10 C29 O9 125.5(7)
O10 C29 C30 122.7(7)
C29 C30 H30D 109.5
C29 C30 H30E 109.5
C29 C30 H30F 109.5
H30D C30 H30E 109.5
H30D C30 H30F 109.5
H30E C30 H30F 109.5
O4A Pd3 Pd4 75.13(13)
O6A Pd3 Pd4 80.48(13)
O6A Pd3 O4A 93.0(2)
O9A Pd3 Pd4 100.12(14)
O9A Pd3 O4A 89.15(19)
O9A Pd3 O6A 177.88(19)
N1A Pd3 Pd4 108.57(17)
N1A Pd3 O4A 176.2(2)
N1A Pd3 O6A 87.0(2)
N1A Pd3 O9A 90.9(2)
O3A Pd4 Pd3 83.04(13)
O3A Pd4 O5A 90.53(18)
O5A Pd4 Pd3 78.31(13)
O7A Pd4 Pd3 92.59(14)
O7A Pd4 O3A 175.55(19)
O7A Pd4 O5A 89.40(19)
O7A Pd4 N3A 90.5(2)
N3A Pd4 Pd3 106.42(16)
N3A Pd4 O3A 90.0(2)
N3A Pd4 O5A 175.3(2)
C23A O3A Pd4 121.0(4)
C23A O4A Pd3 131.4(4)
C25A O5A Pd4 127.6(4)
C25A O6A Pd3 125.3(4)
C29A O7A Pd4 121.3(4)
C27A O9A Pd3 117.4(5)
C1A N1A Pd3 120.8(5)
C1A N1A C5A 117.3(6)
C5A N1A Pd3 121.7(5)
C8A N2A C11A 115.3(6)
C12A N3A Pd4 120.7(5)
C16A N3A Pd4 123.0(4)
C16A N3A C12A 116.2(6)
C19A N4A H4A 122.3
C22A N4A H4A 122.3
C22A N4A C19A 115.4(6)
N1A C1A H1A 118.2
N1A C1A C2A 123.6(7)
C2A C1A H1A 118.2
C1A C2A H2A 120.3
C3A C2A C1A 119.5(7)
C3A C2A H2A 120.3
C2A C3A H3A 121.2
C2A C3A C4A 117.6(7)
C4A C3A H3A 121.2
C3A C4A C5A 120.9(7)
C3A C4A C6A 131.7(7)
C5A C4A C6A 107.3(7)
N1A C5A C4A 121.1(7)
N1A C5A C8A 128.9(6)
C4A C5A C8A 110.0(6)
O1A C6A C4A 125.7(8)
O1A C6A C7A 129.1(8)
C7A C6A C4A 105.1(6)
C8A C7A C6A 109.8(7)
C8A C7A C9A 118.6(7)
C9A C7A C6A 131.5(7)
N2A C8A C5A 127.4(6)
N2A C8A C7A 124.8(7)
C7A C8A C5A 107.8(6)
C7A C9A H9A 121.3
C10A C9A C7A 117.4(7)
C10A C9A H9A 121.3
C9A C10A H10A 119.9
C9A C10A C11A 120.3(8)
C11A C10A H10A 119.9
N2A C11A C10A 123.5(7)
N2A C11A H11A 118.3
C10A C11A H11A 118.3
N3A C12A H12A 117.7
N3A C12A C13A 124.5(7)
C13A C12A H12A 117.7
C12A C13A H13A 120.8
C12A C13A C14A 118.4(7)
C14A C13A H13A 120.8
C13A C14A H14A 121.1
C15A C14A C13A 117.9(6)
C15A C14A H14A 121.1
C14A C15A C16A 120.0(6)
C14A C15A C17A 131.4(6)
C16A C15A C17A 108.6(6)
N3A C16A C15A 122.9(6)
N3A C16A C19A 128.0(6)
C15A C16A C19A 109.1(6)
O2A C17A C15A 127.2(7)
O2A C17A C18A 127.2(7)
C15A C17A C18A 105.6(6)
C19A C18A C17A 109.2(6)
C20A C18A C17A 131.1(6)
C20A C18A C19A 119.7(6)
N4A C19A C16A 128.8(6)
N4A C19A C18A 123.7(6)
C18A C19A C16A 107.5(6)
C18A C20A H20A 121.9
C18A C20A C21A 116.2(6)
C21A C20A H20A 121.9
C20A C21A H21A 120.5
C22A C21A C20A 119.0(7)
C22A C21A H21A 120.5
N4A C22A C21A 125.9(7)
N4A C22A H22A 117.0
C21A C22A H22A 117.0
O3A C23A C24A 117.8(6)
O4A C23A O3A 126.3(6)
O4A C23A C24A 115.9(6)
C23A C24A H24A 109.5
C23A C24A H24B 109.5
C23A C24A H24C 109.5
H24A C24A H24B 109.5
H24A C24A H24C 109.5
H24B C24A H24C 109.5
O5A C25A C26A 116.7(6)
O6A C25A O5A 126.7(6)
O6A C25A C26A 116.6(6)
C25A C26A H26A 109.5
C25A C26A H26B 109.5
C25A C26A H26C 109.5
H26A C26A H26B 109.5
H26A C26A H26C 109.5
H26B C26A H26C 109.5
O9A C27A C28A 113.8(7)
O10A C27A O9A 124.2(7)
O10A C27A C28A 121.9(7)
C27A C28A H28A 109.5
C27A C28A H28B 109.5
C27A C28A H28C 109.5
H28A C28A H28B 109.5
H28A C28A H28C 109.5
H28B C28A H28C 109.5
O7A C29A C30A 113.5(6)
O8A C29A O7A 124.1(6)
O8A C29A C30A 122.3(6)
C29A C30A H30A 109.5
C29A C30A H30B 109.5
C29A C30A H30C 109.5
H30A C30A H30B 109.5
H30A C30A H30C 109.5
H30B C30A H30C 109.5
Cl1S C1S Cl3S 109.3(5)
Cl1S C1S H1S 108.0
Cl2S C1S Cl1S 111.8(6)
Cl2S C1S Cl3S 111.5(5)
Cl2S C1S H1S 108.0
Cl3S C1S H1S 108.0
Cl4S C2S H2S 108.7
Cl5S C2S Cl4S 110.4(5)
Cl5S C2S H2S 108.7
Cl6S C2S Cl4S 110.2(5)
Cl6S C2S Cl5S 110.0(5)
Cl6S C2S H2S 108.7
Cl5 C6S Cl7 109.2(4)
Cl5 C6S Cl8 110.5(4)
Cl5 C6S H6S 109.7
Cl7 C6S H6S 109.7
Cl8 C6S Cl7 107.9(5)
Cl8 C6S H6S 109.7
Cl7S C3S H3S 108.8
Cl8S C3S Cl7S 109.7(4)
Cl8S C3S H3S 108.8
Cl9S C3S Cl7S 110.4(5)
Cl9S C3S Cl8S 110.3(4)
Cl9S C3S H3S 108.8
Cl10 C4S H4S 108.7
Cl11 C4S Cl10 109.9(5)
Cl11 C4S Cl12 109.9(4)
Cl11 C4S H4S 108.7
Cl12 C4S Cl10 110.8(5)
Cl12 C4S H4S 108.7
Cl13 C5S Cl15 110.6(4)
Cl13 C5S H5S 108.5
Cl14 C5S Cl13 110.8(5)
Cl14 C5S Cl15 109.7(4)
Cl14 C5S H5S 108.5
Cl15 C5S H5S 108.5
H7SA C7S H7SB 109.5
H7SA C7S H7SC 109.5
H7SB C7S H7SC 109.5
C8S C7S H7SA 109.5
C8S C7S H7SB 109.5
C8S C7S H7SC 109.5
C7S C8S H8SA 108.9
C7S C8S H8SB 108.9
C7S C8S C9S 113.3
H8SA C8S H8SB 107.7
C9S C8S H8SA 108.9
C9S C8S H8SB 108.9
C8S C9S H9SA 108.8
C8S C9S H9SB 108.8
H9SA C9S H9SB 107.7
C10S C9S C8S 113.8
C10S C9S H9SA 108.8
C10S C9S H9SB 108.8
C9S C10S H10B 108.8
C9S C10S H10C 108.8
C9S C10S C11S 113.7
H10B C10S H10C 107.7
C11S C10S H10B 108.8
C11S C10S H10C 108.8
C10S C11S H11B 108.9
C10S C11S H11C 108.9
H11B C11S H11C 107.7
C12S C11S C10S 113.3
C12S C11S H11B 108.9
C12S C11S H11C 108.9
C11S C12S H12B 109.5
C11S C12S H12C 109.5
C11S C12S H12D 109.5
H12B C12S H12C 109.5
H12B C12S H12D 109.5
H12C C12S H12D 109.5

loop_
_geom_bond_atom_site_label_1
_geom_bond_atom_site_label_2
_geom_bond_distance
Pd1 Pd2 2.9772(12)
Pd1 O4 2.026(4)
Pd1 O6 2.024(5)
Pd1 O9 1.977(5)
Pd1 N1 1.985(6)
Pd2 O3 2.029(4)
Pd2 O5 2.047(5)
Pd2 O7 1.993(4)
Pd2 N3 1.988(6)
O1 C6 1.214(9)
O2 C17 1.195(8)
O3 C25 1.249(8)
O4 C25 1.286(8)
O5 C23 1.246(8)
O6 C23 1.276(9)
O7 C27 1.316(8)
O8 C27 1.217(8)
O9 C29 1.312(8)
O10 C29 1.212(9)
N1 C1 1.365(9)
N1 C5 1.336(9)
N2 C8 1.334(9)
N2 C11 1.340(10)
N3 C12 1.358(8)
N3 C16 1.334(8)
N4 C19 1.324(8)
N4 C22 1.358(8)
C1 H1 0.9500
C1 C2 1.378(9)
C2 H2 0.9500
C2 C3 1.390(10)
C3 H3 0.9500
C3 C4 1.376(10)
C4 C5 1.381(10)
C4 C6 1.482(10)
C5 C8 1.465(9)
C6 C7 1.504(11)
C7 C8 1.404(10)
C7 C9 1.373(11)
C9 H9 0.9500
C9 C10 1.390(11)
C10 H10 0.9500
C10 C11 1.393(11)
C11 H11 0.9500
C12 H12 0.9500
C12 C13 1.381(9)
C13 H13 0.9500
C13 C14 1.373(10)
C14 H14 0.9500
C14 C15 1.394(9)
C15 C16 1.382(9)
C15 C17 1.498(9)
C16 C19 1.501(9)
C17 C18 1.484(9)
C18 C19 1.400(9)
C18 C20 1.386(9)
C20 H20 0.9500
C20 C21 1.374(10)
C21 H21 0.9500
C21 C22 1.391(10)
C22 H22 0.9500
C23 C24 1.506(10)
C24 H24D 0.9800
C24 H24E 0.9800
C24 H24F 0.9800
C25 C26 1.501(9)
C26 H26D 0.9800
C26 H26E 0.9800
C26 H26F 0.9800
C27 C28 1.509(9)
C28 H28D 0.9800
C28 H28E 0.9800
C28 H28F 0.9800
C29 C30 1.532(10)
C30 H30D 0.9800
C30 H30E 0.9800
C30 H30F 0.9800
Pd3 Pd4 2.9866(15)
Pd3 O4A 2.035(5)
Pd3 O6A 2.018(5)
Pd3 O9A 2.007(5)
Pd3 N1A 1.992(6)
Pd4 O3A 2.024(4)
Pd4 O5A 2.026(5)
Pd4 O7A 1.990(5)
Pd4 N3A 2.004(6)
O1A C6A 1.203(9)
O2A C17A 1.200(8)
O3A C23A 1.274(8)
O4A C23A 1.255(8)
O5A C25A 1.274(8)
O6A C25A 1.255(8)
O7A C29A 1.292(8)
O8A C29A 1.231(8)
O9A C27A 1.304(8)
O10A C27A 1.239(9)
N1A C1A 1.344(9)
N1A C5A 1.354(9)
N2A C8A 1.333(9)
N2A C11A 1.358(9)
N3A C12A 1.361(8)
N3A C16A 1.329(8)
N4A H4A 0.8800
N4A C19A 1.322(9)
N4A C22A 1.309(9)
C1A H1A 0.9500
C1A C2A 1.387(10)
C2A H2A 0.9500
C2A C3A 1.370(11)
C3A H3A 0.9500
C3A C4A 1.380(11)
C4A C5A 1.396(10)
C4A C6A 1.515(11)
C5A C8A 1.474(10)
C6A C7A 1.478(11)
C7A C8A 1.394(10)
C7A C9A 1.400(12)
C9A H9A 0.9500
C9A C10A 1.362(12)
C10A H10A 0.9500
C10A C11A 1.394(11)
C11A H11A 0.9500
C12A H12A 0.9500
C12A C13A 1.382(10)
C13A H13A 0.9500
C13A C14A 1.396(10)
C14A H14A 0.9500
C14A C15A 1.375(10)
C15A C16A 1.407(9)
C15A C17A 1.488(10)
C16A C19A 1.492(9)
C17A C18A 1.495(10)
C18A C19A 1.410(10)
C18A C20A 1.375(10)
C20A H20A 0.9500
C20A C21A 1.387(10)
C21A H21A 0.9500
C21A C22A 1.380(10)
C22A H22A 0.9500
C23A C24A 1.499(9)
C24A H24A 0.9800
C24A H24B 0.9800
C24A H24C 0.9800
C25A C26A 1.500(9)
C26A H26A 0.9800
C26A H26B 0.9800
C26A H26C 0.9800
C27A C28A 1.488(10)
C28A H28A 0.9800
C28A H28B 0.9800
C28A H28C 0.9800
C29A C30A 1.503(10)
C30A H30A 0.9800
C30A H30B 0.9800
C30A H30C 0.9800
Cl1S C1S 1.745(10)
Cl2S C1S 1.738(9)
Cl3S C1S 1.770(11)
C1S H1S 1.0000
Cl4S C2S 1.772(10)
Cl5S C2S 1.767(9)
Cl6S C2S 1.761(9)
C2S H2S 1.0000
Cl5 C6S 1.748(8)
Cl7 C6S 1.801(9)
Cl8 C6S 1.765(8)
C6S H6S 1.0000
Cl7S C3S 1.775(8)
Cl8S C3S 1.765(9)
Cl9S C3S 1.733(9)
C3S H3S 1.0000
Cl10 C4S 1.758(8)
Cl11 C4S 1.748(9)
Cl12 C4S 1.754(9)
C4S H4S 1.0000
Cl13 C5S 1.747(8)
Cl14 C5S 1.746(9)
Cl15 C5S 1.749(8)
C5S H5S 1.0000
C7S H7SA 0.9800
C7S H7SB 0.9800
C7S H7SC 0.9800
C7S C8S 1.5291
C8S H8SA 0.9900
C8S H8SB 0.9900
C8S C9S 1.5306
C9S H9SA 0.9900
C9S H9SB 0.9900
C9S C10S 1.5299
C10S H10B 0.9900
C10S H10C 0.9900
C10S C11S 1.5312
C11S H11B 0.9900
C11S H11C 0.9900
C11S C12S 1.5293
C12S H12B 0.9800
C12S H12C 0.9800
C12S H12D 0.9800

loop_
_geom_hbond_atom_site_label_D
_geom_hbond_atom_site_label_H
_geom_hbond_atom_site_label_A
_geom_hbond_distance_DH
_geom_hbond_distance_HA
_geom_hbond_distance_DA
_geom_hbond_angle_DHA
_geom_hbond_site_symmetry_A
C1S H1S O10 1.00 2.31 3.224(11) 151.1 .
C1S H1S Cl5 1.00 2.77 3.541(9) 134.0 1_565
C2S H2S O10A 1.00 2.11 3.015(10) 149.1 .
C2S H2S Cl8S 1.00 2.91 3.521(9) 119.8 .
C6S H6S O6A 1.00 2.21 3.084(9) 144.8 .
C3S H3S O6 1.00 2.34 3.128(9) 135.1 .
C3S H3S N2 1.00 2.63 3.432(10) 137.2 .
C4S H4S O5 1.00 2.27 3.039(10) 132.7 .
C4S H4S O7 1.00 2.65 3.397(9) 131.4 .
C5S H5S O8A 1.00 2.11 3.020(9) 150.1 .

loop_
_geom_torsion_atom_site_label_1
_geom_torsion_atom_site_label_2
_geom_torsion_atom_site_label_3
_geom_torsion_atom_site_label_4
_geom_torsion
Pd1 O4 C25 O3 -4.3(11)
Pd1 O4 C25 C26 175.8(5)
Pd1 O6 C23 O5 -7.1(10)
Pd1 O6 C23 C24 174.5(5)
Pd1 O9 C29 O10 -2.0(9)
Pd1 O9 C29 C30 178.9(4)
Pd1 N1 C1 C2 179.6(5)
Pd1 N1 C5 C4 -178.7(5)
Pd1 N1 C5 C8 2.1(10)
Pd2 O3 C25 O4 -6.9(10)
Pd2 O3 C25 C26 172.9(5)
Pd2 O5 C23 O6 -2.2(10)
Pd2 O5 C23 C24 176.2(5)
Pd2 O7 C27 O8 -3.3(10)
Pd2 O7 C27 C28 177.9(4)
Pd2 N3 C12 C13 179.2(5)
Pd2 N3 C16 C15 177.0(5)
Pd2 N3 C16 C19 -3.3(9)
O1 C6 C7 C8 178.5(9)
O1 C6 C7 C9 0.1(18)
O2 C17 C18 C19 -173.6(7)
O2 C17 C18 C20 4.3(12)
N1 C1 C2 C3 -1.8(11)
N1 C5 C8 N2 2.4(13)
N1 C5 C8 C7 -179.5(8)
N3 C12 C13 C14 1.4(10)
N3 C16 C19 N4 -4.1(10)
N3 C16 C19 C18 178.1(6)
C1 N1 C5 C4 -0.1(10)
C1 N1 C5 C8 -179.3(7)
C1 C2 C3 C4 1.7(11)
C2 C3 C4 C5 -0.8(11)
C2 C3 C4 C6 -179.1(8)
C3 C4 C5 N1 0.0(11)
C3 C4 C5 C8 179.4(7)
C3 C4 C6 O1 0.7(16)
C3 C4 C6 C7 -179.6(8)
C4 C5 C8 N2 -176.9(8)
C4 C5 C8 C7 1.2(9)
C4 C6 C7 C8 -1.2(10)
C4 C6 C7 C9 -179.6(11)
C5 N1 C1 C2 1.0(10)
C5 C4 C6 O1 -177.8(9)
C5 C4 C6 C7 2.0(9)
C6 C4 C5 N1 178.7(7)
C6 C4 C5 C8 -2.0(9)
C6 C7 C8 N2 178.3(8)
C6 C7 C8 C5 0.1(10)
C6 C7 C9 C10 -179.8(10)
C7 C9 C10 C11 -1.8(15)
C8 N2 C11 C10 -3.5(13)
C8 C7 C9 C10 2.0(15)
C9 C7 C8 N2 -3.1(15)
C9 C7 C8 C5 178.7(9)
C9 C10 C11 N2 2.8(16)
C11 N2 C8 C5 -178.5(8)
C11 N2 C8 C7 3.7(12)
C12 N3 C16 C15 -4.4(9)
C12 N3 C16 C19 175.3(6)
C12 C13 C14 C15 0.2(10)
C13 C14 C15 C16 -3.7(10)
C13 C14 C15 C17 178.7(7)
C14 C15 C16 N3 6.1(10)
C14 C15 C16 C19 -173.6(6)
C14 C15 C17 O2 -9.8(12)
C14 C15 C17 C18 172.9(7)
C15 C16 C19 N4 175.6(6)
C15 C16 C19 C18 -2.2(7)
C15 C17 C18 C19 3.6(7)
C15 C17 C18 C20 -178.4(7)
C16 N3 C12 C13 0.6(9)
C16 C15 C17 O2 172.3(7)
C16 C15 C17 C18 -5.0(7)
C17 C15 C16 N3 -175.8(6)
C17 C15 C16 C19 4.5(7)
C17 C18 C19 N4 -178.8(6)
C17 C18 C19 C16 -1.1(7)
C17 C18 C20 C21 179.2(6)
C18 C20 C21 C22 0.9(10)
C19 N4 C22 C21 -1.9(9)
C19 C18 C20 C21 -3.0(9)
C20 C18 C19 N4 2.9(10)
C20 C18 C19 C16 -179.4(6)
C20 C21 C22 N4 1.7(10)
C22 N4 C19 C16 -177.8(6)
C22 N4 C19 C18 -0.4(9)
Pd3 O4A C23A O3A 9.0(11)
Pd3 O4A C23A C24A -171.0(5)
Pd3 O6A C25A O5A 9.8(9)
Pd3 O6A C25A C26A -169.1(4)
Pd3 O9A C27A O10A -0.6(9)
Pd3 O9A C27A C28A 177.0(5)
Pd3 N1A C1A C2A 175.7(5)
Pd3 N1A C5A C4A -174.4(5)
Pd3 N1A C5A C8A 6.4(10)
Pd4 O3A C23A O4A 10.1(9)
Pd4 O3A C23A C24A -170.0(5)
Pd4 O5A C25A O6A 3.2(10)
Pd4 O5A C25A C26A -177.9(4)
Pd4 O7A C29A O8A -2.2(9)
Pd4 O7A C29A C30A 177.0(4)
Pd4 N3A C12A C13A -179.9(5)
Pd4 N3A C16A C15A -178.8(5)
Pd4 N3A C16A C19A 0.4(9)
O1A C6A C7A C8A 179.9(10)
O1A C6A C7A C9A 2.7(19)
O2A C17A C18A C19A 179.3(7)
O2A C17A C18A C20A 0.0(12)
N1A C1A C2A C3A -1.2(11)
N1A C5A C8A N2A 0.7(12)
N1A C5A C8A C7A 179.6(7)
N3A C12A C13A C14A -0.1(10)
N3A C16A C19A N4A 3.4(11)
N3A C16A C19A C18A -178.4(6)
C1A N1A C5A C4A -0.6(10)
C1A N1A C5A C8A -179.7(7)
C1A C2A C3A C4A -0.6(11)
C2A C3A C4A C5A 1.8(12)
C2A C3A C4A C6A 179.5(8)
C3A C4A C5A N1A -1.2(11)
C3A C4A C5A C8A 178.1(7)
C3A C4A C6A O1A 2.3(17)
C3A C4A C6A C7A -178.0(9)
C4A C5A C8A N2A -178.5(7)
C4A C5A C8A C7A 0.3(9)
C4A C6A C7A C8A 0.3(10)
C4A C6A C7A C9A -176.9(10)
C5A N1A C1A C2A 1.8(10)
C5A C4A C6A O1A -179.7(10)
C5A C4A C6A C7A -0.1(9)
C6A C4A C5A N1A -179.5(7)
C6A C4A C5A C8A -0.2(9)
C6A C7A C8A N2A 178.5(7)
C6A C7A C8A C5A -0.4(9)
C6A C7A C9A C10A -179.5(10)
C7A C9A C10A C11A -1.9(15)
C8A N2A C11A C10A -0.4(12)
C8A C7A C9A C10A 3.5(14)
C9A C7A C8A N2A -3.9(13)
C9A C7A C8A C5A 177.2(8)
C9A C10A C11A N2A 0.3(14)
C11A N2A C8A C5A -179.1(7)
C11A N2A C8A C7A 2.2(11)
C12A N3A C16A C15A 2.3(9)
C12A N3A C16A C19A -178.5(6)
C12A C13A C14A C15A -0.2(10)
C13A C14A C15A C16A 1.5(9)
C13A C14A C15A C17A -179.1(7)
C14A C15A C16A N3A -2.7(10)
C14A C15A C16A C19A 178.0(6)
C14A C15A C17A O2A 1.7(12)
C14A C15A C17A C18A -177.9(7)
C15A C16A C19A N4A -177.4(6)
C15A C16A C19A C18A 0.9(7)
C15A C17A C18A C19A -1.0(7)
C15A C17A C18A C20A 179.7(7)
C16A N3A C12A C13A -1.0(9)
C16A C15A C17A O2A -178.8(7)
C16A C15A C17A C18A 1.5(7)
C17A C15A C16A N3A 177.8(6)
C17A C15A C16A C19A -1.5(7)
C17A C18A C19A N4A 178.5(6)
C17A C18A C19A C16A 0.1(7)
C17A C18A C20A C21A -178.0(7)
C18A C20A C21A C22A -1.7(10)
C19A N4A C22A C21A 1.1(10)
C19A C18A C20A C21A 2.8(10)
C20A C18A C19A N4A -2.1(10)
C20A C18A C19A C16A 179.5(6)
C20A C21A C22A N4A -0.3(11)
C22A N4A C19A C16A 178.1(6)
C22A N4A C19A C18A 0.1(9)
C7S C8S C9S C10S 180.0
C8S C9S C10S C11S -180.0
C9S C10S C11S C12S -180.0
